data_7008778
loop_
_publ_author_name
'Albrecht, Markus'
'Osetska, Olga'
'Fr\"ohlich, Roland'

_publ_section_title
;
 2-[(8-Hydroxyquinolinyl)methylene]hydrazinecarboxamide: expanding the
 coordination sphere of 8-hydroxyquinoline for coordination of
 rare-earth metal(iii) ions
;
_journal_issue 23
_journal_name_full 'Dalton Transactions'
_journal_page_first 3757
_journal_paper_doi 10.1039/b507621h
_journal_year 2005
_chemical_formula_sum 'C12 H15 Cl N4 O3'
_chemical_formula_weight 298.73
_chemical_name_systematic
;
?
;
_space_group_IT_number 2
_symmetry_cell_setting triclinic
_symmetry_space_group_name_Hall '-P 1'
_symmetry_space_group_name_H-M 'P -1'
_atom_sites_solution_hydrogens 'at N from difmap, other geom'
_atom_sites_solution_primary direct
_atom_sites_solution_secondary difmap
_audit_creation_method SHELXL-97
_cell_angle_alpha 92.16(1)
_cell_angle_beta 91.99(1)
_cell_angle_gamma 103.48(1)
_cell_formula_units_Z 2
_cell_length_a 6.625(1)
_cell_length_b 8.080(1)
_cell_length_c 12.955(1)
_cell_measurement_temperature 198(2)
_cell_volume 673.22(14)
_computing_cell_refinement 'Collect (Nonius B.V., 1998)'
_computing_data_collection 'Collect (Nonius B.V., 1998)'
_computing_data_reduction 'Denzo-SMN (Otwinowski & Minor, 1997)'
_computing_molecular_graphics 'SCHAKAL (Keller, 1997)'
_computing_publication_material 'SHELXL-97 (Sheldrick, 1997)'
_computing_structure_refinement 'SHELXL-97 (Sheldrick, 1997)'
_computing_structure_solution 'SHELXS-97 (Sheldrick, 1990)'
_diffrn_ambient_temperature 198(2)
_diffrn_measured_fraction_theta_full 0.993
_diffrn_measured_fraction_theta_max 0.993
_diffrn_measurement_device_type 'Nonius KappaCCD'
_diffrn_measurement_method '\w and \f scans'
_diffrn_radiation_monochromator graphite
_diffrn_radiation_source 'rotating anode Nonius FR591'
_diffrn_radiation_type MoK\a
_diffrn_radiation_wavelength 0.71073
_diffrn_reflns_av_R_equivalents 0.075
_diffrn_reflns_av_sigmaI/netI 0.0614
_diffrn_reflns_limit_h_max 8
_diffrn_reflns_limit_h_min -8
_diffrn_reflns_limit_k_max 10
_diffrn_reflns_limit_k_min -9
_diffrn_reflns_limit_l_max 16
_diffrn_reflns_limit_l_min -15
_diffrn_reflns_number 7086
_diffrn_reflns_theta_full 26.30
_diffrn_reflns_theta_max 26.30
_diffrn_reflns_theta_min 2.60
_exptl_absorpt_coefficient_mu 0.297
_exptl_absorpt_correction_T_max 0.9911
_exptl_absorpt_correction_T_min 0.8655
_exptl_absorpt_correction_type empirical
_exptl_absorpt_process_details 'SORTAV (Blessing, 1995 & 1997)'
_exptl_crystal_colour yellow
_exptl_crystal_density_diffrn 1.474
_exptl_crystal_density_method 'not measured'
_exptl_crystal_description needle
_exptl_crystal_F_000 312
_exptl_crystal_size_max 0.50
_exptl_crystal_size_mid 0.15
_exptl_crystal_size_min 0.03
_refine_diff_density_max 2.156
_refine_diff_density_min -0.423
_refine_diff_density_rms 0.169
_refine_ls_extinction_method none
_refine_ls_goodness_of_fit_ref 1.602
_refine_ls_hydrogen_treatment mixed
_refine_ls_matrix_type full
_refine_ls_number_parameters 198
_refine_ls_number_reflns 2718
_refine_ls_number_restraints 0
_refine_ls_restrained_S_all 1.602
_refine_ls_R_factor_all 0.1306
_refine_ls_R_factor_gt 0.1014
_refine_ls_shift/su_max 0.000
_refine_ls_shift/su_mean 0.000
_refine_ls_structure_factor_coef Fsqd
_refine_ls_weighting_details 'calc w=1/[\s^2^(Fo^2^)+(0.1000P)^2^+0.0000P] where P=(Fo^2^+2Fc^2^)/3'
_refine_ls_weighting_scheme calc
_refine_ls_wR_factor_gt 0.2423
_refine_ls_wR_factor_ref 0.2543
_reflns_number_gt 1874
_reflns_number_total 2718
_reflns_threshold_expression >2sigma(I)
_cod_data_source_file b507621h.txt
_cod_data_source_block fro3131
_cod_original_sg_symbol_H-M P-1
_cod_database_code 7008778

loop_
_symmetry_equiv_pos_as_xyz
'x, y, z'
'-x, -y, -z'

loop_
_atom_site_label
_atom_site_type_symbol
_atom_site_fract_x
_atom_site_fract_y
_atom_site_fract_z
_atom_site_U_iso_or_equiv
_atom_site_adp_type
_atom_site_occupancy
_atom_site_symmetry_multiplicity
_atom_site_calc_flag
_atom_site_refinement_flags
_atom_site_disorder_assembly
_atom_site_disorder_group
N1 N 0.7346(5) 1.4384(4) 0.4775(3) 0.0299(8) Uani 1 1 d . . .
H1 H 0.704(7) 1.337(6) 0.440(4) 0.044(13) Uiso 1 1 d . . .
C2 C 0.7287(6) 1.4423(5) 0.5838(3) 0.0284(9) Uani 1 1 d . . .
C3 C 0.6803(6) 1.2904(5) 0.6365(3) 0.0342(10) Uani 1 1 d . . .
O3 O 0.6424(5) 1.1448(4) 0.5767(2) 0.0411(8) Uani 1 1 d . . .
H3 H 0.5402 1.0747 0.5985 0.062 Uiso 1 1 calc R . .
C4 C 0.6743(6) 1.2996(5) 0.7414(3) 0.0344(10) Uani 1 1 d . . .
H4 H 0.6397 1.1971 0.7773 0.041 Uiso 1 1 calc R . .
C5 C 0.7176(6) 1.4556(6) 0.7977(4) 0.0410(11) Uani 1 1 d . . .
H5 H 0.7150 1.4581 0.8710 0.049 Uiso 1 1 calc R . .
C6 C 0.7635(7) 1.6040(6) 0.7477(4) 0.0411(11) Uani 1 1 d . . .
H6 H 0.7912 1.7098 0.7863 0.049 Uiso 1 1 calc R . .
C7 C 0.7704(6) 1.6021(5) 0.6390(3) 0.0347(10) Uani 1 1 d . . .
C8 C 0.8126(6) 1.7512(5) 0.5809(4) 0.0366(10) Uani 1 1 d . . .
H8 H 0.8407 1.8601 0.6160 0.044 Uiso 1 1 calc R . .
C9 C 0.8134(6) 1.7404(5) 0.4763(4) 0.0353(10) Uani 1 1 d . . .
H9 H 0.8396 1.8412 0.4386 0.042 Uiso 1 1 calc R . .
C10 C 0.7753(6) 1.5793(5) 0.4231(3) 0.0282(9) Uani 1 1 d . . .
C11 C 0.7791(6) 1.5585(5) 0.3129(3) 0.0316(9) Uani 1 1 d . . .
H11 H 0.7485 1.4486 0.2792 0.038 Uiso 1 1 calc R . .
N12 N 0.8255(5) 1.6947(4) 0.2613(3) 0.0304(8) Uani 1 1 d . . .
N13 N 0.8331(5) 1.6715(5) 0.1588(3) 0.0348(8) Uani 1 1 d . . .
H13 H 0.815(7) 1.569(7) 0.129(4) 0.050(14) Uiso 1 1 d . . .
C14 C 0.9004(6) 1.8093(5) 0.0989(4) 0.0361(10) Uani 1 1 d . . .
N15 N 0.9220(7) 1.9637(5) 0.1424(3) 0.0469(10) Uani 1 1 d . . .
H15A H 0.870(7) 1.982(6) 0.209(5) 0.056 Uiso 1 1 d . . .
H15B H 0.970(7) 2.057(7) 0.094(4) 0.056 Uiso 1 1 d . . .
O16 O 0.9366(5) 1.7810(4) 0.0075(2) 0.0439(8) Uani 1 1 d . . .
Cl1 Cl 0.33457(18) 0.87993(13) 0.67868(9) 0.0464(4) Uani 1 1 d . . .
O21 O 1.2390(5) 1.6407(4) -0.0585(3) 0.0572(10) Uani 1 1 d . . .
H21 H 1.1401 1.6813 -0.0393 0.086 Uiso 1 1 calc R . .
C22 C 1.4244(8) 1.7654(7) -0.0456(5) 0.0626(15) Uani 1 1 d . . .
H22A H 1.4157 1.8425 0.0135 0.094 Uiso 1 1 calc R . .
H22B H 1.4476 1.8303 -0.1082 0.094 Uiso 1 1 calc R . .
H22C H 1.5399 1.7110 -0.0329 0.094 Uiso 1 1 calc R . .

loop_
_atom_site_aniso_label
_atom_site_aniso_U_11
_atom_site_aniso_U_22
_atom_site_aniso_U_33
_atom_site_aniso_U_23
_atom_site_aniso_U_13
_atom_site_aniso_U_12
N1 0.0380(18) 0.0300(19) 0.022(2) 0.0009(15) 0.0047(14) 0.0075(14)
C2 0.035(2) 0.033(2) 0.017(2) 0.0038(16) 0.0047(16) 0.0067(16)
C3 0.037(2) 0.039(2) 0.027(3) 0.0061(19) 0.0053(18) 0.0085(17)
O3 0.062(2) 0.0292(15) 0.0304(19) 0.0060(13) 0.0118(14) 0.0048(13)
C4 0.046(2) 0.039(2) 0.019(2) 0.0088(18) 0.0064(17) 0.0089(18)
C5 0.045(2) 0.053(3) 0.023(3) 0.008(2) 0.0050(18) 0.007(2)
C6 0.049(2) 0.044(3) 0.027(3) -0.004(2) 0.0039(19) 0.005(2)
C7 0.036(2) 0.041(2) 0.025(3) 0.0010(18) 0.0035(17) 0.0053(17)
C8 0.044(2) 0.034(2) 0.030(3) -0.0007(19) 0.0055(19) 0.0062(18)
C9 0.042(2) 0.029(2) 0.034(3) 0.0067(18) 0.0041(18) 0.0047(16)
C10 0.039(2) 0.0274(19) 0.018(2) 0.0069(16) 0.0060(16) 0.0057(15)
C11 0.040(2) 0.029(2) 0.025(2) 0.0002(17) 0.0056(17) 0.0067(16)
N12 0.0434(18) 0.0301(17) 0.0186(19) 0.0046(14) 0.0077(14) 0.0092(14)
N13 0.053(2) 0.032(2) 0.019(2) 0.0052(15) 0.0075(16) 0.0080(16)
C14 0.046(2) 0.038(2) 0.026(3) 0.0071(19) 0.0057(19) 0.0094(18)
N15 0.075(3) 0.035(2) 0.030(2) 0.0068(18) 0.016(2) 0.0095(18)
O16 0.065(2) 0.0427(17) 0.0263(19) 0.0077(14) 0.0140(14) 0.0143(15)
Cl1 0.0731(8) 0.0320(6) 0.0308(7) 0.0002(5) 0.0169(5) 0.0039(5)
O21 0.064(2) 0.048(2) 0.059(3) -0.0141(18) 0.0121(18) 0.0121(16)
C22 0.063(3) 0.066(4) 0.053(4) -0.002(3) 0.003(3) 0.005(3)

loop_
_atom_type_symbol
_atom_type_description
_atom_type_scat_dispersion_real
_atom_type_scat_dispersion_imag
_atom_type_scat_source
C C 0.0033 0.0016 'International Tables Vol C Tables 4.2.6.8 and 6.1.1.4'
H H 0.0000 0.0000 'International Tables Vol C Tables 4.2.6.8 and 6.1.1.4'
N N 0.0061 0.0033 'International Tables Vol C Tables 4.2.6.8 and 6.1.1.4'
O O 0.0106 0.0060 'International Tables Vol C Tables 4.2.6.8 and 6.1.1.4'
Cl Cl 0.1484 0.1585 'International Tables Vol C Tables 4.2.6.8 and 6.1.1.4'

loop_
_geom_angle_atom_site_label_1
_geom_angle_atom_site_label_2
_geom_angle_atom_site_label_3
_geom_angle
_geom_angle_site_symmetry_1
_geom_angle_site_symmetry_3
_geom_angle_publ_flag
C10 N1 C2 123.1(3) . . ?
N1 C2 C3 120.6(4) . . ?
N1 C2 C7 119.0(4) . . ?
C3 C2 C7 120.4(4) . . ?
O3 C3 C4 125.3(4) . . ?
O3 C3 C2 115.8(4) . . ?
C4 C3 C2 118.8(4) . . ?
C3 C4 C5 121.8(4) . . ?
C6 C5 C4 120.1(4) . . ?
C5 C6 C7 120.5(4) . . ?
C6 C7 C2 118.3(4) . . ?
C6 C7 C8 124.0(4) . . ?
C2 C7 C8 117.7(4) . . ?
C9 C8 C7 121.0(4) . . ?
C8 C9 C10 120.2(4) . . ?
N1 C10 C9 119.0(4) . . ?
N1 C10 C11 117.8(3) . . ?
C9 C10 C11 123.1(4) . . ?
N12 C11 C10 117.5(4) . . ?
C11 N12 N13 116.2(3) . . ?
N12 N13 C14 120.0(4) . . ?
O16 C14 N15 124.0(4) . . ?
O16 C14 N13 117.9(4) . . ?
N15 C14 N13 118.0(4) . . ?

loop_
_geom_bond_atom_site_label_1
_geom_bond_atom_site_label_2
_geom_bond_distance
_geom_bond_site_symmetry_2
_geom_bond_publ_flag
N1 C10 1.340(5) . ?
N1 C2 1.379(5) . ?
C2 C3 1.404(6) . ?
C2 C7 1.416(6) . ?
C3 O3 1.352(5) . ?
C3 C4 1.360(6) . ?
C4 C5 1.397(6) . ?
C5 C6 1.361(7) . ?
C6 C7 1.409(6) . ?
C7 C8 1.422(6) . ?
C8 C9 1.356(6) . ?
C9 C10 1.414(6) . ?
C10 C11 1.432(6) . ?
C11 N12 1.290(5) . ?
N12 N13 1.339(5) . ?
N13 C14 1.377(6) . ?
C14 O16 1.240(5) . ?
C14 N15 1.324(6) . ?
O21 C22 1.395(6) . ?

loop_
_geom_torsion_atom_site_label_1
_geom_torsion_atom_site_label_2
_geom_torsion_atom_site_label_3
_geom_torsion_atom_site_label_4
_geom_torsion
_geom_torsion_site_symmetry_1
_geom_torsion_site_symmetry_2
_geom_torsion_site_symmetry_3
_geom_torsion_site_symmetry_4
_geom_torsion_publ_flag
C10 N1 C2 C3 178.5(4) . . . . ?
C10 N1 C2 C7 -1.0(5) . . . . ?
N1 C2 C3 O3 0.4(5) . . . . ?
C7 C2 C3 O3 179.8(3) . . . . ?
N1 C2 C3 C4 -179.5(4) . . . . ?
C7 C2 C3 C4 0.0(6) . . . . ?
O3 C3 C4 C5 179.3(4) . . . . ?
C2 C3 C4 C5 -0.9(6) . . . . ?
C3 C4 C5 C6 1.3(6) . . . . ?
C4 C5 C6 C7 -0.8(7) . . . . ?
C5 C6 C7 C2 -0.1(6) . . . . ?
C5 C6 C7 C8 178.6(4) . . . . ?
N1 C2 C7 C6 179.9(3) . . . . ?
C3 C2 C7 C6 0.5(6) . . . . ?
N1 C2 C7 C8 1.2(5) . . . . ?
C3 C2 C7 C8 -178.3(4) . . . . ?
C6 C7 C8 C9 -178.9(4) . . . . ?
C2 C7 C8 C9 -0.2(6) . . . . ?
C7 C8 C9 C10 -1.1(6) . . . . ?
C2 N1 C10 C9 -0.3(6) . . . . ?
C2 N1 C10 C11 179.4(3) . . . . ?
C8 C9 C10 N1 1.3(6) . . . . ?
C8 C9 C10 C11 -178.3(4) . . . . ?
N1 C10 C11 N12 -177.6(4) . . . . ?
C9 C10 C11 N12 2.0(6) . . . . ?
C10 C11 N12 N13 178.3(3) . . . . ?
C11 N12 N13 C14 -173.9(4) . . . . ?
N12 N13 C14 O16 168.7(3) . . . . ?
N12 N13 C14 N15 -11.4(6) . . . . ?

loop_
_cod_related_entry_id
_cod_related_entry_database
_cod_related_entry_code
1 ChemSpider 21175862
